data_7042395
loop_
_publ_author_name
'Fogeron, Thibault'
'Retailleau, Pascal'
'Chamoreau, Lise-Marie'
'Fontecave, Marc'
'Li, Yun'

_publ_section_title
;
 The unusual ring scission of a quinoxaline-pyran-fused dithiolene system
 related to molybdopterin.
;
_journal_issue 13
_journal_name_full 'Dalton transactions (Cambridge, England : 2003)'
_journal_page_first 4161
_journal_page_last 4164
_journal_paper_doi 10.1039/c7dt00377c
_journal_volume 46
_journal_year 2017
_chemical_formula_moiety 'C18 H19 Co N2 O S2'
_chemical_formula_sum 'C18 H19 Co N2 O S2'
_chemical_formula_weight 402.40
_space_group_crystal_system monoclinic
_space_group_IT_number 14
_space_group_name_Hall '-P 2yn'
_space_group_name_H-M_alt 'P 1 21/n 1'
_symmetry_space_group_name_Hall '-P 2yn'
_symmetry_space_group_name_H-M 'P 1 21/n 1'
_atom_sites_solution_hydrogens mixed
_atom_sites_solution_primary dual
_atom_sites_solution_secondary difmap
_audit_creation_method SHELXL-2014/7
_audit_update_record
;
2016-12-13 deposited with the CCDC.
2017-03-02 downloaded from the CCDC.
;
_cell_angle_alpha 90
_cell_angle_beta 98.08(2)
_cell_angle_gamma 90
_cell_formula_units_Z 4
_cell_length_a 17.498(4)
_cell_length_b 5.5628(14)
_cell_length_c 17.846(5)
_cell_measurement_reflns_used 1883
_cell_measurement_temperature 173(2)
_cell_measurement_theta_max 26.6070
_cell_measurement_theta_min 3.8090
_cell_volume 1719.8(8)
_computing_cell_refinement 'CrysAlisPro 1.171.39.7b (Rigaku OD, 2015)'
_computing_data_collection 'CrysAlisPro 1.171.39.7b (Rigaku OD, 2015)'
_computing_data_reduction 'CrysAlisPro 1.171.39.7b (Rigaku OD, 2015)'
_computing_structure_refinement 'SHELXL-2014/7 (Sheldrick, 2015)'
_computing_structure_solution 'SHELXLT (Sheldrick, 2015)'
_diffrn_ambient_temperature 173(2)
_diffrn_detector 'Dectris HPAD Pilatus 200K'
_diffrn_measured_fraction_theta_full 0.991
_diffrn_measured_fraction_theta_max 0.991
_diffrn_measurement_details
;
List of Runs (angles in degrees, time in seconds):

  # Type    Start    End  Width  t~exp~   \w     \q     \k     \f   Frames
#--------------------------------------------------------------------------
  1  \w      7.00  80.00   0.50   45.00    --    4.40  38.00 -60.00  146
  2  \w    -63.00 -37.00   0.50   45.00    --    4.40 -57.00-180.00   52
  3  \w    -31.00  -5.00   0.50   45.00    --    4.40  57.00 -90.00   52
  4  \w    -75.00 -24.00   0.50   45.00    --   -5.10 -77.00 -30.00  102
  5  \w    -94.00 -45.00   0.50   45.00    --   -5.10 -38.00 -60.00   98
  6  \w    -42.00  83.00   0.50   45.00    --   -5.10 -19.00 120.00  250
;
_diffrn_measurement_device 'four-circle diffractometer'
_diffrn_measurement_device_type 'Rigaku mm003 XtaLAB Pro: Kappa '
_diffrn_measurement_method '\w scans'
_diffrn_orient_matrix_type 'CrysAlisPro convention (1999,Acta A55,543-557)'
_diffrn_orient_matrix_UB_11 -0.0410118000
_diffrn_orient_matrix_UB_12 -0.0068884000
_diffrn_orient_matrix_UB_13 -0.0050919000
_diffrn_orient_matrix_UB_21 -0.0013696000
_diffrn_orient_matrix_UB_22 0.0485326000
_diffrn_orient_matrix_UB_23 -0.0370605000
_diffrn_orient_matrix_UB_31 0.0017909000
_diffrn_orient_matrix_UB_32 -0.1182084000
_diffrn_orient_matrix_UB_33 -0.0149071000
_diffrn_radiation_monochromator mirrors
_diffrn_radiation_type MoK\a
_diffrn_radiation_wavelength 0.71073
_diffrn_reflns_av_R_equivalents 0.1247
_diffrn_reflns_av_unetI/netI 0.1068
_diffrn_reflns_Laue_measured_fraction_full 0.991
_diffrn_reflns_Laue_measured_fraction_max 0.991
_diffrn_reflns_limit_h_max 21
_diffrn_reflns_limit_h_min -21
_diffrn_reflns_limit_k_max 6
_diffrn_reflns_limit_k_min -6
_diffrn_reflns_limit_l_max 20
_diffrn_reflns_limit_l_min -21
_diffrn_reflns_number 13572
_diffrn_reflns_point_group_measured_fraction_full 0.991
_diffrn_reflns_point_group_measured_fraction_max 0.991
_diffrn_reflns_theta_full 25.349
_diffrn_reflns_theta_max 25.349
_diffrn_reflns_theta_min 3.518
_exptl_absorpt_coefficient_mu 1.248
_exptl_absorpt_correction_T_max 1.689
_exptl_absorpt_correction_T_min 0.740
_exptl_absorpt_correction_type multi-scan
_exptl_absorpt_process_details
;
CrysAlisPro 1.171.39.7b (Rigaku Oxford Diffraction, 2015)
Empirical absorption correction using spherical harmonics,
 implemented in SCALE3 ABSPACK scaling algorithm.
;
_exptl_crystal_colour 'dark brown'
_exptl_crystal_density_diffrn 1.554
_exptl_crystal_description plate
_exptl_crystal_F_000 832
_exptl_crystal_recrystallization_method 'Re-crystallisation from solvent: acetonitrile / water'
_exptl_crystal_size_max 0.200
_exptl_crystal_size_mid 0.050
_exptl_crystal_size_min 0.020
_refine_diff_density_max 0.517
_refine_diff_density_min -0.483
_refine_diff_density_rms 0.097
_refine_ls_extinction_method none
_refine_ls_goodness_of_fit_ref 0.987
_refine_ls_hydrogen_treatment mixed
_refine_ls_matrix_type full
_refine_ls_number_parameters 225
_refine_ls_number_reflns 3131
_refine_ls_number_restraints 2
_refine_ls_restrained_S_all 0.987
_refine_ls_R_factor_all 0.0979
_refine_ls_R_factor_gt 0.0542
_refine_ls_shift/su_max 0.000
_refine_ls_shift/su_mean 0.000
_refine_ls_structure_factor_coef Fsqd
_refine_ls_weighting_details 'w=1/[\s^2^(Fo^2^)+(0.0443P)^2^] where P=(Fo^2^+2Fc^2^)/3'
_refine_ls_weighting_scheme calc
_refine_ls_wR_factor_gt 0.1048
_refine_ls_wR_factor_ref 0.1189
_reflns_Friedel_coverage 0.000
_reflns_number_gt 2033
_reflns_number_total 3131
_reflns_threshold_expression 'I > 2\s(I)'
_cod_data_source_file c7dt00377c2.cif
_cod_data_source_block TF369
_cod_depositor_comments 'Adding full bibliography for 7042394--7042397.cif.'
_cod_original_cell_volume 1719.9(7)
_cod_database_code 7042395
_shelx_shelxl_version_number 2014/7
_shelx_space_group_comment
;
The symmetry employed for this shelxl refinement is uniquely defined
by the following loop, which should always be used as a source of
symmetry information in preference to the above space-group names.
They are only intended as comments.
;

loop_
_space_group_symop_operation_xyz
'x, y, z'
'-x+1/2, y+1/2, -z+1/2'
'-x, -y, -z'
'x-1/2, -y-1/2, z-1/2'

loop_
_atom_site_label
_atom_site_type_symbol
_atom_site_fract_x
_atom_site_fract_y
_atom_site_fract_z
_atom_site_U_iso_or_equiv
_atom_site_adp_type
_atom_site_occupancy
_atom_site_site_symmetry_order
_atom_site_calc_flag
_atom_site_refinement_flags_posn
_atom_site_refinement_flags_adp
Co1 Co 0.40666(4) 0.34623(11) 0.85385(3) 0.0294(2) Uani 1 1 d . .
S1 S 0.38272(7) 0.5526(2) 0.75376(6) 0.0337(3) Uani 1 1 d . .
S2 S 0.52480(7) 0.4338(2) 0.86163(6) 0.0343(3) Uani 1 1 d . .
O1 O 0.52025(19) 0.4901(6) 0.60456(16) 0.0403(8) Uani 1 1 d . .
N2 N 0.4407(2) 0.7376(7) 0.52993(19) 0.0313(9) Uani 1 1 d D .
H2N H 0.448(3) 0.660(7) 0.4898(17) 0.038 Uiso 1 1 d D U
N1 N 0.3994(2) 0.9744(7) 0.65300(19) 0.0346(9) Uani 1 1 d D .
H1N H 0.398(3) 1.085(6) 0.6876(19) 0.042 Uiso 1 1 d D U
C3 C 0.3911(3) 0.9379(8) 0.5173(2) 0.0280(10) Uani 1 1 d . .
C8 C 0.3727(3) 1.0630(8) 0.5802(2) 0.0292(10) Uani 1 1 d . .
C2' C 0.3967(3) 0.0176(8) 0.9021(3) 0.0371(12) Uani 1 1 d . .
H2' H 0.4300 -0.1149 0.8977 0.045 Uiso 1 1 calc R U
C10 C 0.5353(3) 0.6217(8) 0.7858(2) 0.0331(11) Uani 1 1 d . .
C2 C 0.4772(3) 0.6688(8) 0.5973(2) 0.0310(10) Uani 1 1 d . .
C1 C 0.4689(3) 0.8268(8) 0.6657(2) 0.0355(11) Uani 1 1 d . .
H1 H 0.5144 0.9373 0.6737 0.043 Uiso 1 1 calc R U
C4 C 0.3604(3) 1.0062(9) 0.4453(2) 0.0401(12) Uani 1 1 d . .
H4 H 0.3730 0.9188 0.4029 0.048 Uiso 1 1 calc R U
C9 C 0.4698(3) 0.6742(8) 0.7372(2) 0.0325(11) Uani 1 1 d . .
C6 C 0.2926(3) 1.3294(8) 0.4963(3) 0.0373(11) Uani 1 1 d . .
H6 H 0.2591 1.4643 0.4891 0.045 Uiso 1 1 calc R U
C1' C 0.3283(3) 0.0713(8) 0.8526(3) 0.0404(12) Uani 1 1 d . .
H1' H 0.3074 -0.0211 0.8098 0.048 Uiso 1 1 calc R U
C11 C 0.6171(3) 0.7038(9) 0.7791(3) 0.0407(13) Uani 1 1 d . .
H11 H 0.6140 0.8259 0.7377 0.049 Uiso 1 1 calc R U
C7 C 0.3231(3) 1.2590(8) 0.5688(3) 0.0365(12) Uani 1 1 d . .
H7 H 0.3099 1.3452 0.6112 0.044 Uiso 1 1 calc R U
C5' C 0.2961(3) 0.2852(8) 0.8775(3) 0.0401(12) Uani 1 1 d . .
H5' H 0.2504 0.3631 0.8544 0.048 Uiso 1 1 calc R U
C4' C 0.3453(3) 0.3621(9) 0.9438(3) 0.0395(12) Uani 1 1 d . .
H4' H 0.3382 0.5014 0.9729 0.047 Uiso 1 1 calc R U
C5 C 0.3109(3) 1.2034(8) 0.4341(3) 0.0411(13) Uani 1 1 d . .
H5 H 0.2899 1.2509 0.3844 0.049 Uiso 1 1 calc R U
C3' C 0.4068(3) 0.1948(8) 0.9590(2) 0.0384(12) Uani 1 1 d . .
H3' H 0.4475 0.2013 1.0002 0.046 Uiso 1 1 calc R U
C13 C 0.6567(3) 0.8214(9) 0.8518(3) 0.0473(14) Uani 1 1 d . .
H13A H 0.6258 0.9581 0.8648 0.071 Uiso 1 1 calc R U
H13B H 0.7081 0.8776 0.8441 0.071 Uiso 1 1 calc R U
H13C H 0.6616 0.7037 0.8931 0.071 Uiso 1 1 calc R U
C12 C 0.6652(3) 0.4888(9) 0.7566(3) 0.0442(13) Uani 1 1 d . .
H12A H 0.6660 0.3614 0.7946 0.066 Uiso 1 1 calc R U
H12B H 0.7181 0.5419 0.7537 0.066 Uiso 1 1 calc R U
H12C H 0.6421 0.4269 0.7071 0.066 Uiso 1 1 calc R U

loop_
_atom_site_aniso_label
_atom_site_aniso_U_11
_atom_site_aniso_U_22
_atom_site_aniso_U_33
_atom_site_aniso_U_23
_atom_site_aniso_U_13
_atom_site_aniso_U_12
Co1 0.0282(4) 0.0329(3) 0.0285(3) -0.0029(3) 0.0085(3) 0.0008(3)
S1 0.0311(7) 0.0420(7) 0.0281(6) -0.0020(5) 0.0041(5) 0.0042(6)
S2 0.0293(7) 0.0464(7) 0.0281(6) 0.0082(5) 0.0077(5) 0.0021(6)
O1 0.044(2) 0.054(2) 0.0255(16) 0.0014(16) 0.0132(15) 0.0178(18)
N2 0.034(2) 0.041(2) 0.0202(19) -0.0010(17) 0.0105(17) 0.0064(19)
N1 0.042(3) 0.041(2) 0.022(2) -0.0012(18) 0.0076(18) 0.011(2)
C3 0.027(3) 0.033(2) 0.026(2) -0.002(2) 0.012(2) -0.006(2)
C8 0.025(3) 0.034(2) 0.029(2) 0.004(2) 0.007(2) -0.008(2)
C2' 0.038(3) 0.030(3) 0.047(3) -0.001(2) 0.016(2) 0.000(2)
C10 0.035(3) 0.040(3) 0.027(2) 0.003(2) 0.014(2) 0.010(2)
C2 0.029(3) 0.038(3) 0.028(2) -0.002(2) 0.011(2) 0.002(2)
C1 0.041(3) 0.040(3) 0.027(2) 0.003(2) 0.011(2) 0.004(2)
C4 0.042(3) 0.054(3) 0.025(2) 0.002(2) 0.009(2) -0.002(3)
C9 0.036(3) 0.039(3) 0.025(2) -0.004(2) 0.014(2) 0.002(2)
C6 0.041(3) 0.033(2) 0.039(3) 0.005(2) 0.006(2) -0.001(2)
C1' 0.041(3) 0.034(3) 0.047(3) -0.009(2) 0.012(3) -0.013(2)
C11 0.035(3) 0.054(3) 0.036(3) 0.012(2) 0.016(2) 0.003(2)
C7 0.045(3) 0.033(2) 0.034(3) 0.002(2) 0.010(2) 0.003(2)
C5' 0.034(3) 0.045(3) 0.044(3) 0.006(2) 0.012(2) 0.003(2)
C4' 0.046(3) 0.042(3) 0.036(3) 0.000(2) 0.022(2) -0.003(3)
C5 0.045(3) 0.045(3) 0.033(3) 0.007(2) 0.005(2) 0.001(3)
C3' 0.039(3) 0.048(3) 0.030(2) 0.007(2) 0.013(2) -0.003(3)
C13 0.047(3) 0.053(3) 0.046(3) -0.007(3) 0.019(3) -0.011(3)
C12 0.029(3) 0.065(3) 0.042(3) -0.001(3) 0.017(2) 0.005(3)

loop_
_atom_type_symbol
_atom_type_description
_atom_type_scat_dispersion_real
_atom_type_scat_dispersion_imag
_atom_type_scat_source
C C 0.0033 0.0016 'International Tables Vol C Tables 4.2.6.8 and 6.1.1.4'
H H 0.0000 0.0000 'International Tables Vol C Tables 4.2.6.8 and 6.1.1.4'
Co Co 0.3494 0.9721 'International Tables Vol C Tables 4.2.6.8 and 6.1.1.4'
S S 0.1246 0.1234 'International Tables Vol C Tables 4.2.6.8 and 6.1.1.4'
O O 0.0106 0.0060 'International Tables Vol C Tables 4.2.6.8 and 6.1.1.4'
N N 0.0061 0.0033 'International Tables Vol C Tables 4.2.6.8 and 6.1.1.4'

loop_
_geom_angle_atom_site_label_1
_geom_angle_atom_site_label_2
_geom_angle_atom_site_label_3
_geom_angle
C2' Co1 C1' 40.53(19)
C2' Co1 C4' 67.87(19)
C1' Co1 C4' 67.6(2)
C2' Co1 C3' 40.21(18)
C1' Co1 C3' 67.6(2)
C4' Co1 C3' 40.37(19)
C2' Co1 C5' 68.18(19)
C1' Co1 C5' 40.17(18)
C4' Co1 C5' 40.58(19)
C3' Co1 C5' 68.1(2)
C2' Co1 S2 108.68(15)
C1' Co1 S2 145.10(15)
C4' Co1 S2 123.58(15)
C3' Co1 S2 99.16(15)
C5' Co1 S2 164.16(14)
C2' Co1 S1 145.60(14)
C1' Co1 S1 110.03(15)
C4' Co1 S1 124.99(15)
C3' Co1 S1 165.35(15)
C5' Co1 S1 100.46(14)
S2 Co1 S1 90.36(5)
C9 S1 Co1 106.35(16)
C10 S2 Co1 107.27(17)
C2 N2 C3 125.2(4)
C2 N2 H2N 120(3)
C3 N2 H2N 115(3)
C8 N1 C1 120.1(3)
C8 N1 H1N 112(3)
C1 N1 H1N 113(3)
C4 C3 C8 120.6(4)
C4 C3 N2 121.3(4)
C8 C3 N2 118.1(4)
C7 C8 C3 118.9(4)
C7 C8 N1 121.9(4)
C3 C8 N1 118.9(4)
C3' C2' C1' 108.1(4)
C3' C2' Co1 70.6(2)
C1' C2' Co1 70.3(3)
C3' C2' H2' 125.9
C1' C2' H2' 125.9
Co1 C2' H2' 124.8
C9 C10 C11 126.8(4)
C9 C10 S2 116.8(4)
C11 C10 S2 116.4(3)
O1 C2 N2 121.9(4)
O1 C2 C1 120.1(4)
N2 C2 C1 117.8(4)
N1 C1 C2 111.8(4)
N1 C1 C9 110.6(4)
C2 C1 C9 110.8(4)
N1 C1 H1 107.8
C2 C1 H1 107.8
C9 C1 H1 107.8
C3 C4 C5 120.3(4)
C3 C4 H4 119.9
C5 C4 H4 119.9
C10 C9 C1 123.8(4)
C10 C9 S1 119.2(3)
C1 C9 S1 116.9(3)
C7 C6 C5 120.1(4)
C7 C6 H6 119.9
C5 C6 H6 119.9
C5' C1' C2' 108.7(4)
C5' C1' Co1 70.4(3)
C2' C1' Co1 69.2(3)
C5' C1' H1' 125.7
C2' C1' H1' 125.7
Co1 C1' H1' 126.3
C10 C11 C13 112.4(4)
C10 C11 C12 109.9(4)
C13 C11 C12 110.6(4)
C10 C11 H11 107.9
C13 C11 H11 107.9
C12 C11 H11 107.9
C6 C7 C8 120.5(4)
C6 C7 H7 119.7
C8 C7 H7 119.7
C1' C5' C4' 107.0(5)
C1' C5' Co1 69.4(3)
C4' C5' Co1 69.3(3)
C1' C5' H5' 126.5
C4' C5' H5' 126.5
Co1 C5' H5' 126.3
C3' C4' C5' 108.3(4)
C3' C4' Co1 69.9(3)
C5' C4' Co1 70.1(3)
C3' C4' H4' 125.8
C5' C4' H4' 125.8
Co1 C4' H4' 125.8
C6 C5 C4 119.5(4)
C6 C5 H5 120.3
C4 C5 H5 120.3
C2' C3' C4' 107.9(4)
C2' C3' Co1 69.2(3)
C4' C3' Co1 69.7(2)
C2' C3' H3' 126.1
C4' C3' H3' 126.1
Co1 C3' H3' 126.6
C11 C13 H13A 109.5
C11 C13 H13B 109.5
H13A C13 H13B 109.5
C11 C13 H13C 109.5
H13A C13 H13C 109.5
H13B C13 H13C 109.5
C11 C12 H12A 109.5
C11 C12 H12B 109.5
H12A C12 H12B 109.5
C11 C12 H12C 109.5
H12A C12 H12C 109.5
H12B C12 H12C 109.5

loop_
_geom_bond_atom_site_label_1
_geom_bond_atom_site_label_2
_geom_bond_distance
Co1 C2' 2.039(5)
Co1 C1' 2.053(5)
Co1 C4' 2.055(4)
Co1 C3' 2.057(4)
Co1 C5' 2.065(5)
Co1 S2 2.1093(14)
Co1 S1 2.1149(13)
S1 C9 1.731(5)
S2 C10 1.740(4)
O1 C2 1.242(5)
N2 C2 1.336(5)
N2 C3 1.410(6)
N2 H2N 0.860(19)
N1 C8 1.407(5)
N1 C1 1.458(6)
N1 H1N 0.874(19)
C3 C4 1.375(6)
C3 C8 1.397(6)
C8 C7 1.391(6)
C2' C3' 1.408(6)
C2' C1' 1.417(7)
C2' H2' 0.9500
C10 C9 1.367(6)
C10 C11 1.523(7)
C2 C1 1.526(6)
C1 C9 1.532(6)
C1 H1 1.0000
C4 C5 1.395(7)
C4 H4 0.9500
C6 C7 1.386(6)
C6 C5 1.387(6)
C6 H6 0.9500
C1' C5' 1.414(6)
C1' H1' 0.9500
C11 C13 1.530(7)
C11 C12 1.548(7)
C11 H11 1.0000
C7 H7 0.9500
C5' C4' 1.429(7)
C5' H5' 0.9500
C4' C3' 1.419(7)
C4' H4' 0.9500
C5 H5 0.9500
C3' H3' 0.9500
C13 H13A 0.9800
C13 H13B 0.9800
C13 H13C 0.9800
C12 H12A 0.9800
C12 H12B 0.9800
C12 H12C 0.9800

loop_
_geom_torsion_atom_site_label_1
_geom_torsion_atom_site_label_2
_geom_torsion_atom_site_label_3
_geom_torsion_atom_site_label_4
_geom_torsion
C2 N2 C3 C4 175.1(4)
C2 N2 C3 C8 -6.1(6)
C4 C3 C8 C7 -0.3(7)
N2 C3 C8 C7 -179.1(4)
C4 C3 C8 N1 174.1(4)
N2 C3 C8 N1 -4.7(6)
C1 N1 C8 C7 -159.7(4)
C1 N1 C8 C3 26.0(6)
Co1 S2 C10 C9 -0.7(4)
Co1 S2 C10 C11 -178.7(3)
C3 N2 C2 O1 -179.9(4)
C3 N2 C2 C1 -4.0(7)
C8 N1 C1 C2 -34.0(6)
C8 N1 C1 C9 -158.0(4)
O1 C2 C1 N1 -161.2(4)
N2 C2 C1 N1 22.8(6)
O1 C2 C1 C9 -37.3(6)
N2 C2 C1 C9 146.7(4)
C8 C3 C4 C5 0.6(7)
N2 C3 C4 C5 179.3(4)
C11 C10 C9 C1 0.6(7)
S2 C10 C9 C1 -177.1(3)
C11 C10 C9 S1 177.7(4)
S2 C10 C9 S1 -0.1(5)
N1 C1 C9 C10 -143.9(4)
C2 C1 C9 C10 91.5(5)
N1 C1 C9 S1 39.0(5)
C2 C1 C9 S1 -85.5(4)
Co1 S1 C9 C10 0.8(4)
Co1 S1 C9 C1 178.1(3)
C3' C2' C1' C5' 1.2(5)
Co1 C2' C1' C5' -59.5(3)
C3' C2' C1' Co1 60.7(3)
C9 C10 C11 C13 128.3(5)
S2 C10 C11 C13 -54.0(5)
C9 C10 C11 C12 -108.1(5)
S2 C10 C11 C12 69.7(4)
C5 C6 C7 C8 0.5(7)
C3 C8 C7 C6 -0.2(7)
N1 C8 C7 C6 -174.5(4)
C2' C1' C5' C4' -0.6(5)
Co1 C1' C5' C4' -59.4(3)
C2' C1' C5' Co1 58.8(3)
C1' C5' C4' C3' -0.2(5)
Co1 C5' C4' C3' -59.7(3)
C1' C5' C4' Co1 59.5(3)
C7 C6 C5 C4 -0.3(7)
C3 C4 C5 C6 -0.3(7)
C1' C2' C3' C4' -1.3(5)
Co1 C2' C3' C4' 59.2(3)
C1' C2' C3' Co1 -60.5(3)
C5' C4' C3' C2' 0.9(5)
Co1 C4' C3' C2' -58.9(3)
C5' C4' C3' Co1 59.8(3)
